data_7028142
loop_
_publ_author_name
'Losehand, Udo'
'Mitzel, Norbert W.'

_publ_section_title
;
 O-Oximatosilanes: weak \b-donor interactions as secondary bonds
;
_journal_issue 15
_journal_name_full 'Journal of the Chemical Society, Dalton Transactions'
_journal_page_first 2537
_journal_paper_doi 10.1039/a802914h
_journal_year 1998
_chemical_formula_sum 'C3 H9 N O Si'
_chemical_formula_weight 103.20
_chemical_name_systematic
; 
 O-Acetoneoximato-silane 
;
_space_group_IT_number 14
_symmetry_cell_setting monoclinic
_symmetry_space_group_name_Hall '-P 2ybc'
_symmetry_space_group_name_H-M 'P 1 21/c 1'
_atom_sites_solution_hydrogens difmap
_atom_sites_solution_primary direct
_atom_sites_solution_secondary difmap
_audit_creation_method SHELXL
_cell_angle_alpha 90.00
_cell_angle_beta 91.450(10)
_cell_angle_gamma 90.00
_cell_formula_units_Z 4
_cell_length_a 8.3930(10)
_cell_length_b 7.5200(10)
_cell_length_c 9.7060(10)
_cell_measurement_reflns_used 88
_cell_measurement_temperature 293(2)
_cell_measurement_theta_max 25
_cell_measurement_theta_min 20
_cell_volume 612.40(13)
_computing_cell_refinement CAD4-Software
_computing_data_collection CAD4-Software
_computing_data_reduction CADSHEL
_computing_molecular_graphics SHELXTL
_computing_publication_material SHELXTL
_computing_structure_refinement 'SHELXL-93 (Sheldrick, 1993)'
_computing_structure_solution 'SHELXS-86 (Sheldrick, 1990)'
_diffrn_ambient_temperature 293(2)
_diffrn_radiation_monochromator graphite
_diffrn_radiation_source 'fine-focus sealed tube'
_diffrn_radiation_type MoK\a
_diffrn_radiation_wavelength 0.71073
_diffrn_reflns_av_R_equivalents 0.0228
_diffrn_reflns_av_sigmaI/netI 0.0214
_diffrn_reflns_limit_h_max 10
_diffrn_reflns_limit_h_min -10
_diffrn_reflns_limit_k_max 9
_diffrn_reflns_limit_k_min 0
_diffrn_reflns_limit_l_max 7
_diffrn_reflns_limit_l_min -12
_diffrn_reflns_number 2187
_diffrn_reflns_theta_max 26.97
_diffrn_reflns_theta_min 3.43
_diffrn_standards_decay_% None
_diffrn_standards_interval_time 60
_diffrn_standards_number 3
_exptl_absorpt_coefficient_mu 0.263
_exptl_absorpt_correction_type none
_exptl_crystal_colour Colorless
_exptl_crystal_density_diffrn 1.119
_exptl_crystal_description Column
_exptl_crystal_F_000 224
_refine_diff_density_max 0.286
_refine_diff_density_min -0.324
_refine_diff_density_rms 0.052
_refine_ls_extinction_coef 0.0109(50)
_refine_ls_extinction_expression Fc^*^=kFc[1+0.001xFc^2^\l^3^/sin(2\q)]^-1/4^
_refine_ls_extinction_method SHELXL
_refine_ls_goodness_of_fit_all 1.071
_refine_ls_goodness_of_fit_obs 1.099
_refine_ls_hydrogen_treatment refall
_refine_ls_matrix_type full
_refine_ls_number_parameters 92
_refine_ls_number_reflns 1335
_refine_ls_number_restraints 0
_refine_ls_restrained_S_all 1.258
_refine_ls_restrained_S_obs 1.099
_refine_ls_R_factor_all 0.0358
_refine_ls_R_factor_obs 0.0298
_refine_ls_shift/esd_max 0.001
_refine_ls_shift/esd_mean 0.000
_refine_ls_structure_factor_coef Fsqd
_refine_ls_weighting_details 'w=1/[\s^2^(Fo^2^)+(0.0522P)^2^+0.0755P] where P=(Fo^2^+2Fc^2^)/3'
_refine_ls_weighting_scheme calc
_refine_ls_wR_factor_all 0.0951
_refine_ls_wR_factor_obs 0.0778
_reflns_number_observed 1178
_reflns_number_total 1338
_reflns_observed_criterion >2sigma(I)
_cod_data_source_file h802914sup1.cif
_cod_data_source_block los7
_cod_depositor_comments
;
The following automatic conversions were performed:

'_symmetry_cell_setting' value 'Monoclinic' changed to 'monoclinic'
according to /home/saulius/struct/CIF-dictionaries/cif_core.dic
dictionary named 'cif_core.dic' version 2.4.2 from
2011-04-26.

'_exptl_absorpt_correction_type' value 'None' changed to
'none' according to
/home/saulius/struct/CIF-dictionaries/cif_core.dic dictionary named
'cif_core.dic' version 2.4.2 from 2011-04-26.

Automatic conversion script
Id: cif_fix_values 1891 2012-01-12 08:04:46Z andrius 

The following automatic conversions were performed:

'_refine_ls_weighting_scheme' value 'calc
w=1/[\s^2^(Fo^2^)+(0.0522P)^2^+0.0755P] where P=(Fo^2^+2Fc^2^)/3' was
changed to 'calc'. New tag '_refine_ls_weighting_details' was
created. The value of the new tag was set to
'w=1/[\s^2^(Fo^2^)+(0.0522P)^2^+0.0755P] where P=(Fo^2^+2Fc^2^)/3'.

Automatic conversion script
Id: cif_fix_values 3143 2015-03-26 13:38:13Z robertas 
;
_cod_original_sg_symbol_H-M P2(1)/c
_cod_database_code 7028142

loop_
_symmetry_equiv_pos_as_xyz
'x, y, z'
'-x, y+1/2, -z+1/2'
'-x, -y, -z'
'x, -y-1/2, z-1/2'

loop_
_atom_site_aniso_label
_atom_site_aniso_U_11
_atom_site_aniso_U_22
_atom_site_aniso_U_33
_atom_site_aniso_U_23
_atom_site_aniso_U_13
_atom_site_aniso_U_12
Si 0.0200(2) 0.0280(2) 0.0354(2) -0.00021(11) 0.00047(13) 0.00239(11)
O 0.0195(4) 0.0330(5) 0.0435(5) -0.0068(3) 0.0011(3) 0.0013(3)
N 0.0195(5) 0.0335(5) 0.0358(5) -0.0021(4) 0.0007(4) -0.0013(4)
C2 0.0336(6) 0.0377(7) 0.0359(6) -0.0068(5) 0.0004(5) 0.0077(5)
C1 0.0238(5) 0.0324(6) 0.0265(5) 0.0044(4) 0.0018(4) 0.0035(4)
C3 0.0231(6) 0.0453(8) 0.0535(8) 0.0027(6) 0.0030(5) 0.0038(5)

loop_
_atom_site_label
_atom_site_type_symbol
_atom_site_fract_x
_atom_site_fract_y
_atom_site_fract_z
_atom_site_U_iso_or_equiv
_atom_site_thermal_displace_type
_atom_site_occupancy
_atom_site_calc_flag
Si Si 0.54104(3) 0.09402(4) 0.70999(3) 0.02780(15) Uani 1 d
O O 0.62278(10) -0.08951(11) 0.64471(9) 0.0320(2) Uani 1 d
N N 0.79280(11) -0.06939(13) 0.66467(10) 0.0296(2) Uani 1 d
C2 C 0.8025(2) -0.3470(2) 0.52923(14) 0.0357(3) Uani 1 d
C1 C 0.87080(13) -0.1943(2) 0.60906(11) 0.0276(3) Uani 1 d
C3 C 1.04838(15) -0.1836(2) 0.6276(2) 0.0406(3) Uani 1 d
H1 H 0.5790(22) 0.1095(21) 0.8422(17) 0.049(5) Uiso 1 d
H2 H 0.5905(18) 0.2426(22) 0.6396(15) 0.045(4) Uiso 1 d
H3 H 0.3812(21) 0.0656(21) 0.6879(17) 0.048(5) Uiso 1 d
H4 H 1.0813(23) -0.0793(25) 0.6804(18) 0.051(5) Uiso 1 d
H5 H 1.0798(21) -0.2880(27) 0.6828(18) 0.058(5) Uiso 1 d
H6 H 1.1005(22) -0.1798(23) 0.5401(20) 0.054(5) Uiso 1 d
H7 H 0.8313(22) -0.4559(26) 0.5726(18) 0.055(5) Uiso 1 d
H8 H 0.6886(26) -0.3533(26) 0.5211(19) 0.065(5) Uiso 1 d
H9 H 0.8420(22) -0.3469(23) 0.4441(19) 0.050(5) Uiso 1 d

loop_
_atom_type_symbol
_atom_type_description
_atom_type_scat_dispersion_real
_atom_type_scat_dispersion_imag
_atom_type_scat_source
C C 0.0033 0.0016 'International Tables Vol C Tables 4.2.6.8 and 6.1.1.4'
H H 0.0000 0.0000 'International Tables Vol C Tables 4.2.6.8 and 6.1.1.4'
N N 0.0061 0.0033 'International Tables Vol C Tables 4.2.6.8 and 6.1.1.4'
O O 0.0106 0.0060 'International Tables Vol C Tables 4.2.6.8 and 6.1.1.4'
Si Si 0.0817 0.0704 'International Tables Vol C Tables 4.2.6.8 and 6.1.1.4'

loop_
_geom_angle_atom_site_label_1
_geom_angle_atom_site_label_2
_geom_angle_atom_site_label_3
_geom_angle
O Si H1 110.5(7)
O Si H2 110.5(6)
H1 Si H2 110.0(10)
O Si H3 102.8(7)
H1 Si H3 112.2(11)
H2 Si H3 110.8(10)
N O Si 106.04(6)
C1 N O 112.52(9)
C1 C2 H7 110.1(11)
C1 C2 H8 116.7(12)
H7 C2 H8 103.6(15)
C1 C2 H9 109.3(12)
H7 C2 H9 108.3(15)
H8 C2 H9 108.4(16)
N C1 C2 126.40(10)
N C1 C3 115.45(11)
C2 C1 C3 118.15(11)
C1 C3 H4 112.0(11)
C1 C3 H5 105.9(11)
H4 C3 H5 106.8(13)
C1 C3 H6 111.6(11)
H4 C3 H6 108.1(15)
H5 C3 H6 112.4(15)

loop_
_geom_bond_atom_site_label_1
_geom_bond_atom_site_label_2
_geom_bond_distance
Si O 1.6730(9)
Si H1 1.32(2)
Si H2 1.38(2)
Si H3 1.37(2)
O N 1.4432(12)
N C1 1.273(2)
C2 C1 1.491(2)
C2 H7 0.95(2)
C2 H8 0.96(2)
C2 H9 0.90(2)
C1 C3 1.499(2)
C3 H4 0.97(2)
C3 H5 0.98(2)
C3 H6 0.97(2)

loop_
_geom_torsion_atom_site_label_1
_geom_torsion_atom_site_label_2
_geom_torsion_atom_site_label_3
_geom_torsion_atom_site_label_4
_geom_torsion
Si O N C1 -174.60(8)
O N C1 C2 0.8(2)
O N C1 C3 -179.09(10)
